data_2004291
loop_
_publ_author_name
'Casas, J. S.'
'Casti\~neiras, A.'
'Mart\'inez, G.'
'Sordo, J.'
'Varela, J. M.'
'Couce, M. D.'

_publ_section_title
;
 Bis(1,1'-dimethyl-5-nitro-2,2'-biimidazol-3'-ium)
 <i>trans</i>-Tetrachlorodimethylstannate
;
_journal_issue 12
_journal_name_full 'Acta Crystallographica Section C'
_journal_page_first 2561
_journal_page_last 2563
_journal_paper_doi 10.1107/S0108270195005051
_journal_volume 51
_journal_year 1995
_chemical_formula_moiety 'C16 H20 N10 O4 , C2 H6 Cl4 Sn'
_chemical_formula_sum 'C18 H26 Cl4 N10 O4 Sn'
_chemical_formula_weight 706.97
_space_group_IT_number 14
_symmetry_cell_setting monoclinic
_symmetry_space_group_name_Hall '-P 2yn'
_symmetry_space_group_name_H-M 'P 1 21/n 1'
_atom_type_scat_source IntTabIV
_cell_angle_alpha 90
_cell_angle_beta 97.220(10)
_cell_angle_gamma 90
_cell_formula_units_Z 2
_cell_length_a 9.184(2)
_cell_length_b 14.7930(10)
_cell_length_c 10.495(2)
_cell_measurement_reflns_used 25
_cell_measurement_temperature 293
_cell_measurement_theta_max 13.20
_cell_measurement_theta_min 7.07
_cell_volume 1414.5(4)
_computing_cell_refinement 'CAD-4 software (Enraf-Nonius, 1989)'
_computing_data_collection 'CAD-4 software (Enraf-Nonius, 1989)'
_computing_data_reduction 'SDP-VAX (Frenz, 1986)'
_computing_molecular_graphics 'ORTEPII (Johnson, 1976), SCHAKAL (Keller, 1988)'
_computing_structure_refinement 'SDP-VAX. (Frenz, 1986)'
_computing_structure_solution 'SHELXS86 (Sheldrick, 1986)'
_diffrn_measurement_device 'Enraf-Nonius CAD-4'
_diffrn_measurement_method '\w/2\q scans'
_diffrn_radiation_type MoK\a
_diffrn_radiation_wavelength 0.71073
_diffrn_reflns_av_R_equivalents 0.025
_diffrn_reflns_limit_h_max 13
_diffrn_reflns_limit_h_min 0
_diffrn_reflns_limit_k_max 21
_diffrn_reflns_limit_k_min 0
_diffrn_reflns_limit_l_max 15
_diffrn_reflns_limit_l_min -15
_diffrn_reflns_number 4889
_diffrn_reflns_theta_max 31
_diffrn_standards_decay_% 0
_diffrn_standards_interval_time 120
_diffrn_standards_number 2
_exptl_absorpt_coefficient_mu 1.329
_exptl_absorpt_correction_T_max 0.98
_exptl_absorpt_correction_T_min 0.77
_exptl_absorpt_correction_type 'empirical (DIFABS; Walker & Stuart, 1983)'
_exptl_crystal_colour colorless
_exptl_crystal_density_diffrn 1.660
_exptl_crystal_description prismatic
_exptl_crystal_size_max 0.25
_exptl_crystal_size_mid 0.25
_exptl_crystal_size_min 0.25
_refine_diff_density_max 0.449
_refine_diff_density_min -0.381
_refine_ls_extinction_coef 1.01E-7
_refine_ls_extinction_method 'Zachariasen (1963)'
_refine_ls_goodness_of_fit_obs 1.506
_refine_ls_hydrogen_treatment 'H atoms: see text'
_refine_ls_number_parameters 209
_refine_ls_number_reflns 2515
_refine_ls_R_factor_obs 0.038
_refine_ls_shift/esd_max 0.001
_refine_ls_structure_factor_coef F
_refine_ls_weighting_scheme '              w = 1/\s^2^(F)?'
_refine_ls_wR_factor_obs 0.042
_reflns_number_observed 2515
_reflns_number_total 4397
_reflns_observed_criterion I>3\s(I)
_cod_data_source_file na1160.cif
_cod_data_source_block na1160a
_cod_original_cell_volume 1414.6(6)
_cod_original_sg_symbol_H-M 'P 21/n'
_cod_database_code 2004291

loop_
_symmetry_equiv_pos_as_xyz
x,y,z
1/2+x,1/2-y,1/2+z
-x,-y,-z
1/2-x,1/2+y,1/2-z

loop_
_atom_site_aniso_label
_atom_site_aniso_U_11
_atom_site_aniso_U_22
_atom_site_aniso_U_33
_atom_site_aniso_U_12
_atom_site_aniso_U_13
_atom_site_aniso_U_23
5n .0293(2) .0305(2) .0314(2) .0041(2) .00230(10) .0010(2)
Cl1 .0562(7) .0450(6) .0374(5) .0002(6) .0140(5) -.0054(5)
Cl2 .0493(6) .0356(5) .0436(5) .0046(5) .0141(5) .0055(5)
O151 .097(3) .066(3) .067(2) .007(3) .023(2) .026(2)
O152 .091(3) .140(4) .056(2) .041(3) .041(2) .024(3)
N11 .034(2) .037(2) .036(2) -.004(2) .002(2) .000(2)
N13 .040(2) .065(3) .050(2) .015(2) .012(2) .010(2)
N15 .046(2) .076(3) .042(2) -.002(2) .013(2) .012(2)
N21 .037(2) .036(2) .034(2) -.004(2) .004(2) .003(2)
N23 .051(2) .039(2) .041(2) -.006(2) .006(2) .003(2)
C1 .034(2) .051(3) .054(3) .001(2) -.003(2) .000(2)
C11 .055(3) .043(3) .046(3) .012(3) .003(2) -.001(2)
C12 .035(2) .043(2) .034(2) .001(2) .006(2) .004(2)
C14 .040(2) .073(4) .050(3) .017(3) .017(2) .011(3)
C15 .032(2) .049(3) .039(2) -.004(2) .012(2) .007(2)
C21 .056(3) .040(3) .046(2) -.011(3) -.005(2) .003(3)
C22 .033(2) .040(2) .033(2) -.001(2) .001(2) .004(2)
C24 .059(3) .049(3) .036(2) -.001(3) .011(2) .001(2)
C25 .055(3) .052(3) .034(2) -.005(2) .011(2) .004(2)

loop_
_atom_site_label
_atom_site_fract_x
_atom_site_fract_y
_atom_site_fract_z
_atom_site_B_iso_or_equiv
Sn .000 .000 .000 2.411(6)
Cl1 .0562(2) -.08083(9) -0.20950(10) 3.65(2)
Cl2 -.06990(10) -0.15880(8) .08410(10) 3.34(2)
O151 .3873(6) .2877(3) .0221(4) 6.00(10)
O152 .5154(5) .1780(4) -.0375(4) 7.40(10)
N11 .3536(4) .1931(3) .2477(4) 2.83(7)
N13 .5000(5) .0810(3) .3291(4) 4.00(10)
N15 .4473(5) .2153(4) .0398(4) 4.30(10)
N21 .2621(4) .0805(3) .5274(4) 2.89(7)
N23 .3539(5) .2143(3) .5512(4) 3.46(9)
C1 .2228(5) -.0193(4) .0761(5) 3.70(10)
C11 .2341(6) .2602(4) .2367(5) 3.80(10)
C12 .3929(5) .1372(3) .3485(4) 2.93(9)
C14 .5322(6) .1016(4) .2094(5) 4.20(10)
C15 .4452(5) .1703(4) .1601(5) 3.12(9)
C21 .2171(6) -.0086(4) .4719(5) 3.90(10)
C22 .3330(5) .1446(3) .4704(4) 2.82(9)
C24 .2916(6) .1947(4) .6606(5) 3.80(10)
C25 .2357(6) .1118(4) .6456(5) 3.70(10)
H1 .277(7) .015(5) .022(6) 4.0
H2 .234(7) -.076(5) .053(6) 4.0
H3 .225(7) .000(5) .152(6) 4.0
H14 .609(7) .067(5) .168(6) 4.0
H23 .401(7) .256(5) .545(6) 4.0
H24 .294(7) .237(5) .729(6) 4.0
H25 .195(7) .079(5) .697(6) 4.0
H110 .188(7) .251(5) .148(6) 4.0
H111 .274(7) .320(5) .240(6) 4.0
H112 .177(7) .246(5) .307(6) 4.0
H210 .142(7) .002(5) .405(6) 4.0
H211 .307(7) -.039(4) .469(6) 4.0
H212 .181(7) -.045(4) .551(6) 4.0

loop_
_geom_angle_atom_site_label_1
_geom_angle_atom_site_label_2
_geom_angle_atom_site_label_3
_geom_angle_site_symmetry_3
_geom_angle
_geom_angle_publ_flag
Cl1 Sn Cl1 3 180.0000 yes
Cl1 Sn Cl2 . 87.5(4) yes
Cl1 Sn Cl2 3 92.5(4) yes
Cl1 Sn C1 . 88.4(2) yes
Cl1 Sn C1 3 91.6(2) yes
Cl2 Sn Cl2 3 180.0000 yes
Cl2 Sn C1 . 91.0(2) yes
Cl2 Sn C1 3 89.0(2) yes
C1 Sn C1 3 180.0000 yes
C11 N11 C12 . 126.6(4) yes
C11 N11 C15 . 129.1(4) yes
C12 N11 C15 . 104.4(4) yes
C12 N13 C14 . 104.7(4) yes
O151 N15 O152 . 124.3(5) yes
O151 N15 C15 . 119.5(5) yes
O152 N15 C15 . 116.2(6) yes
C21 N21 C22 . 125.8(5) yes
C21 N21 C25 . 125.7(4) yes
C22 N21 C25 . 108.5(4) yes
C22 N23 C24 . 109.0(4) yes
N11 C12 N13 . 113.2(4) yes
N11 C12 C22 . 123.1(4) yes
N13 C12 C22 . 123.5(4) yes
N13 C14 C15 . 109.5(5) yes
N11 C15 N15 . 123.9(4) yes
N11 C15 C14 . 108.3(4) yes
N15 C15 C14 . 127.9(5) yes
N21 C22 N23 . 107.7(4) yes
N21 C22 C12 . 126.9(4) yes
N23 C22 C12 . 125.1(4) yes
N23 C24 C25 . 106.9(5) yes
N21 C25 C24 . 108.0(5) yes
C22 N23 H23 . 129(5) no
C24 N23 H23 . 123(5) no
H1 C1 H2 . 104(6) no
H1 C1 H3 . 117(6) no
H2 C1 H3 . 126(6) no
N11 C11 H110 . 102(5) no
N11 C11 H111 . 111(4) no
N11 C11 H112 . 105(4) no
H110 C11 H111 . 107(6) no
H110 C11 H112 . 118(5) no
H111 C11 H112 . 115(6) no
N13 C14 H14 . 122(4) no
C15 C14 H14 . 129(4) no
N21 C21 H210 . 107(4) no
N21 C21 H211 . 104(4) no
N21 C21 H212 . 105(3) no
H210 C21 H211 . 128(6) no
H210 C21 H212 . 113(5) no
H211 C21 H212 . 99(5) no
N23 C24 H24 . 121(4) no
C25 C24 H24 . 132(5) no
N21 C25 H25 . 121(5) no
C24 C25 H25 . 130(5) no

loop_
_geom_bond_atom_site_label_1
_geom_bond_atom_site_label_2
_geom_bond_distance
_geom_bond_publ_flag
Sn Cl1 2.6110(10) yes
Sn Cl2 2.6180(10) yes
Sn C1 2.121(5) yes
O151 N15 1.208(8) yes
O152 N15 1.218(8) yes
N11 C11 1.473(7) yes
N11 C12 1.356(7) yes
N11 C15 1.364(6) yes
N13 C12 1.323(7) yes
N13 C14 1.361(7) yes
N15 C15 1.431(7) yes
N21 C21 1.479(7) yes
N21 C22 1.334(6) yes
N21 C25 1.374(6) yes
N23 C22 1.334(6) yes
N23 C24 1.377(7) yes
C12 C22 1.459(7) yes
C14 C15 1.355(8) yes
C24 C25 1.331(8) yes
N23 H23 0.76(7) no
C1 H1 0.95(7) no
C1 H2 0.88(7) no
C1 H3 0.85(6) no
C11 H110 0.99(7) no
C11 H111 0.95(7) no
C11 H112 0.98(7) no
C14 H14 1.01(7) no
C21 H210 0.94(6) no
C21 H211 0.95(7) no
C21 H212 1.08(7) no
C24 H24 0.96(7) no
C25 H25 0.85(7) no
